data_7247095
loop_
_publ_author_name
'Titenkova, Kseniia'
'Shuvaev, Alexander D.'
'Teslenko, Fedor E.'
'Zhilin, Egor S.'
'Fershtat, Leonid L.'

_publ_section_title
;
 Empowering strategies of electrochemical N--N bond forming reactions:
 direct access to previously neglected 1,2,3-triazole 1-oxides
;
_journal_issue 17
_journal_name_full 'Green Chemistry'
_journal_page_first 6686
_journal_page_last 6693
_journal_paper_doi 10.1039/D3GC01601C
_journal_volume 25
_journal_year 2023
_chemical_formula_moiety 'C20 H15 N3 O'
_chemical_formula_sum 'C20 H15 N3 O'
_chemical_formula_weight 313.35
_space_group_crystal_system orthorhombic
_space_group_IT_number 61
_space_group_name_Hall '-P 2ac 2ab'
_space_group_name_H-M_alt 'P b c a'
_atom_sites_solution_hydrogens geom
_atom_sites_solution_primary dual
_atom_sites_solution_secondary difmap
_audit_creation_date 2023-03-03
_audit_creation_method
;
Olex2 1.5
(compiled 2023.02.24 svn.rf166f9f3 for OlexSys, GUI svn.r6725)
;
_audit_update_record
;
2023-04-23 deposited with the CCDC.	2023-07-20 downloaded from the CCDC.
;
_cell_angle_alpha 90
_cell_angle_beta 90
_cell_angle_gamma 90
_cell_formula_units_Z 8
_cell_length_a 19.9852(4)
_cell_length_b 7.55810(10)
_cell_length_c 20.2911(4)
_cell_measurement_reflns_used 9953
_cell_measurement_temperature 100.00
_cell_measurement_theta_max 31.70
_cell_measurement_theta_min 2.25
_cell_volume 3064.97(10)
_computing_cell_refinement 'SAINT V8.40A (Bruker, 2019)'
_computing_data_reduction 'SAINT V8.40A (Bruker, 2019)'
_computing_molecular_graphics 'Olex2 1.5 (Dolomanov et al., 2009)'
_computing_publication_material 'Olex2 1.5 (Dolomanov et al., 2009)'
_computing_structure_refinement 'XL  (Sheldrick, 2008)'
_computing_structure_solution 'SHELXT 2014/5 (Sheldrick, 2014)'
_diffrn_ambient_temperature 100.00
_diffrn_measured_fraction_theta_full 0.998
_diffrn_measured_fraction_theta_max 0.999
_diffrn_measurement_device_type 'Bruker APEX-II CCD'
_diffrn_measurement_method '\f and \w scans'
_diffrn_radiation_type MoK\a
_diffrn_radiation_wavelength 0.71073
_diffrn_reflns_av_R_equivalents 0.0562
_diffrn_reflns_av_unetI/netI 0.0271
_diffrn_reflns_Laue_measured_fraction_full 0.998
_diffrn_reflns_Laue_measured_fraction_max 0.999
_diffrn_reflns_limit_h_max 29
_diffrn_reflns_limit_h_min -29
_diffrn_reflns_limit_k_max 11
_diffrn_reflns_limit_k_min -10
_diffrn_reflns_limit_l_max 29
_diffrn_reflns_limit_l_min -29
_diffrn_reflns_number 60450
_diffrn_reflns_point_group_measured_fraction_full 0.998
_diffrn_reflns_point_group_measured_fraction_max 0.999
_diffrn_reflns_theta_full 25.242
_diffrn_reflns_theta_max 31.498
_diffrn_reflns_theta_min 2.251
_diffrn_source_current 30.0
_diffrn_source_power 1.5
_diffrn_source_voltage 50.0
_diffrn_standards_number 0
_exptl_absorpt_coefficient_mu 0.086
_exptl_absorpt_correction_T_max 0.7463
_exptl_absorpt_correction_T_min 0.6962
_exptl_absorpt_correction_type none
_exptl_absorpt_process_details
;
SADABS-2016/2 (Bruker,2016/2) was used for absorption correction.
wR2(int) was 0.0631 before and 0.0545 after correction.
The Ratio of minimum to maximum transmission is 0.9329.
The \l/2 correction factor is 0.00150.
;
_exptl_crystal_colour colourless
_exptl_crystal_density_diffrn 1.358
_exptl_crystal_density_method 'not measured'
_exptl_crystal_description block
_exptl_crystal_F_000 1312
_exptl_crystal_size_max 0.432
_exptl_crystal_size_mid 0.403
_exptl_crystal_size_min 0.118
_refine_diff_density_max 0.413
_refine_diff_density_min -0.282
_refine_diff_density_rms 0.055
_refine_ls_extinction_method none
_refine_ls_goodness_of_fit_ref 1.026
_refine_ls_hydrogen_treatment constr
_refine_ls_matrix_type full
_refine_ls_number_parameters 221
_refine_ls_number_reflns 5095
_refine_ls_number_restraints 1
_refine_ls_restrained_S_all 1.027
_refine_ls_R_factor_all 0.0687
_refine_ls_R_factor_gt 0.0497
_refine_ls_shift/su_max 0.000
_refine_ls_shift/su_mean 0.000
_refine_ls_structure_factor_coef Fsqd
_refine_ls_weighting_details 'w=1/[\s^2^(Fo^2^)+(0.0574P)^2^+1.7977P] where P=(Fo^2^+2Fc^2^)/3'
_refine_ls_weighting_scheme calc
_refine_ls_wR_factor_gt 0.1196
_refine_ls_wR_factor_ref 0.1353
_reflns_Friedel_coverage 0.000
_reflns_number_gt 3933
_reflns_number_total 5095
_reflns_threshold_expression 'I > 2\s(I)'
_cod_data_source_file d3gc01601c2.cif
_cod_data_source_block SHS-618
_cod_depositor_comments 'Adding full bibliography for 7247095.cif.'
_cod_database_code 7247095
_shelx_shelxl_version_number 2018/3
_shelx_space_group_comment
;
The symmetry employed for this shelxl refinement is uniquely defined
by the following loop, which should always be used as a source of
symmetry information in preference to the above space-group names.
They are only intended as comments.
;
_shelx_estimated_absorpt_t_max 0.990
_shelx_estimated_absorpt_t_min 0.964
_olex2_refinement_description
;
1. Fixed Uiso
 At 1.2 times of:
  All C(H) groups
2. Restrained distances
 O1-N1 \\sim O1A-N3
 with sigma of 0.003
3. Uiso/Uaniso restraints and constraints
Uanis(O1) = Uanis(O1A)
4. Others
 Sof(O1A)=1-FVAR(1)
 Sof(O1)=FVAR(1)
5.a Aromatic/amide H refined with riding coordinates:
 C7(H7), C8(H8), C9(H9), C10(H10), C11(H11), C13(H13), C14(H14), C15(H15),
 C16(H16), C17(H17), C19(H19), C20(H20), C21(H21), C22(H22), C23(H23)
;
_olex2_submission_special_instructions 'No special instructions were received'

loop_
_space_group_symop_operation_xyz
'x, y, z'
'x+1/2, -y+1/2, -z'
'-x, y+1/2, -z+1/2'
'-x+1/2, -y, z+1/2'
'-x, -y, -z'
'-x-1/2, y-1/2, z'
'x, -y-1/2, z-1/2'
'x-1/2, y, -z-1/2'

loop_
_atom_site_label
_atom_site_type_symbol
_atom_site_fract_x
_atom_site_fract_y
_atom_site_fract_z
_atom_site_U_iso_or_equiv
_atom_site_adp_type
_atom_site_occupancy
_atom_site_site_symmetry_order
_atom_site_calc_flag
_atom_site_refinement_flags_posn
_atom_site_refinement_flags_adp
_atom_site_refinement_flags_occupancy
_atom_site_disorder_assembly
_atom_site_disorder_group
N1 N 0.76074(5) 0.74047(14) 0.72584(5) 0.0186(2) Uani 1 1 d D . . . .
N2 N 0.75999(5) 0.70219(15) 0.65977(5) 0.0208(2) Uani 1 1 d . . . . .
N3 N 0.69739(5) 0.67708(14) 0.63764(5) 0.0197(2) Uani 1 1 d D . . . .
C4 C 0.65765(6) 0.69584(15) 0.69024(6) 0.0174(2) Uani 1 1 d . . . . .
C5 C 0.69612(6) 0.73427(15) 0.74676(6) 0.0175(2) Uani 1 1 d . . . . .
C6 C 0.68034(6) 0.75270(16) 0.81699(6) 0.0178(2) Uani 1 1 d . . . . .
C7 C 0.63357(6) 0.64045(17) 0.84646(7) 0.0233(3) Uani 1 1 d . . . . .
H7 H 0.610416 0.555502 0.820569 0.028 Uiso 1 1 calc R U . . .
C8 C 0.62088(7) 0.6530(2) 0.91366(7) 0.0308(3) Uani 1 1 d . . . . .
H8 H 0.588741 0.576894 0.933337 0.037 Uiso 1 1 calc R U . . .
C9 C 0.65453(8) 0.7749(2) 0.95220(7) 0.0347(3) Uani 1 1 d . . . . .
H9 H 0.645750 0.782378 0.998133 0.042 Uiso 1 1 calc R U . . .
C10 C 0.70117(8) 0.8861(2) 0.92321(7) 0.0320(3) Uani 1 1 d . . . . .
H10 H 0.724517 0.969867 0.949463 0.038 Uiso 1 1 calc R U . . .
C11 C 0.71400(7) 0.87590(18) 0.85609(7) 0.0240(3) Uani 1 1 d . . . . .
H11 H 0.745861 0.953196 0.836654 0.029 Uiso 1 1 calc R U . . .
C12 C 0.58455(6) 0.68225(15) 0.68222(6) 0.0176(2) Uani 1 1 d . . . . .
C13 C 0.55803(6) 0.58363(17) 0.63006(6) 0.0217(2) Uani 1 1 d . . . . .
H13 H 0.587168 0.522206 0.600997 0.026 Uiso 1 1 calc R U . . .
C14 C 0.48923(6) 0.57510(18) 0.62057(7) 0.0246(3) Uani 1 1 d . . . . .
H14 H 0.471575 0.508175 0.584957 0.029 Uiso 1 1 calc R U . . .
C15 C 0.44610(6) 0.66410(17) 0.66296(7) 0.0229(3) Uani 1 1 d . . . . .
H15 H 0.399091 0.658320 0.656334 0.028 Uiso 1 1 calc R U . . .
C16 C 0.47219(6) 0.76154(17) 0.71507(6) 0.0209(2) Uani 1 1 d . . . . .
H16 H 0.442862 0.821793 0.744298 0.025 Uiso 1 1 calc R U . . .
C17 C 0.54104(6) 0.77130(16) 0.72466(6) 0.0188(2) Uani 1 1 d . . . . .
H17 H 0.558516 0.838784 0.760215 0.023 Uiso 1 1 calc R U . . .
C18 C 0.81801(6) 0.69383(16) 0.61920(6) 0.0193(2) Uani 1 1 d . . . . .
C19 C 0.87698(6) 0.62148(16) 0.64356(6) 0.0214(2) Uani 1 1 d . . . . .
H19 H 0.879424 0.579229 0.687593 0.026 Uiso 1 1 calc R U . . .
C20 C 0.93236(6) 0.61222(18) 0.60217(7) 0.0246(3) Uani 1 1 d . . . . .
H20 H 0.973148 0.563938 0.618115 0.030 Uiso 1 1 calc R U . . .
C21 C 0.92844(7) 0.67305(18) 0.53766(7) 0.0253(3) Uani 1 1 d . . . . .
H21 H 0.966567 0.667261 0.509780 0.030 Uiso 1 1 calc R U . . .
C22 C 0.86875(7) 0.74231(19) 0.51400(7) 0.0254(3) Uani 1 1 d . . . . .
H22 H 0.865950 0.781565 0.469609 0.030 Uiso 1 1 calc R U . . .
C23 C 0.81306(6) 0.75464(18) 0.55476(6) 0.0227(2) Uani 1 1 d . . . . .
H23 H 0.772387 0.803714 0.538864 0.027 Uiso 1 1 calc R U . . .
O1 O 0.81417(5) 0.77240(15) 0.75693(5) 0.0244(2) Uani 0.900(2) 1 d D . P A 1
O1A O 0.6843(4) 0.6507(13) 0.5778(2) 0.0244(2) Uani 0.100(2) 1 d D . P A 2

loop_
_atom_site_aniso_label
_atom_site_aniso_U_11
_atom_site_aniso_U_22
_atom_site_aniso_U_33
_atom_site_aniso_U_23
_atom_site_aniso_U_13
_atom_site_aniso_U_12
N1 0.0148(5) 0.0222(5) 0.0188(5) -0.0002(4) -0.0016(4) -0.0017(4)
N2 0.0136(5) 0.0297(5) 0.0189(5) -0.0010(4) -0.0006(4) -0.0010(4)
N3 0.0139(4) 0.0237(5) 0.0215(5) -0.0004(4) -0.0015(4) -0.0011(4)
C4 0.0149(5) 0.0166(5) 0.0208(5) -0.0002(4) -0.0013(4) -0.0005(4)
C5 0.0153(5) 0.0167(5) 0.0205(5) 0.0010(4) 0.0000(4) -0.0017(4)
C6 0.0160(5) 0.0175(5) 0.0198(5) 0.0017(4) -0.0007(4) 0.0011(4)
C7 0.0192(6) 0.0242(6) 0.0265(6) 0.0063(5) 0.0002(5) 0.0000(5)
C8 0.0217(6) 0.0416(8) 0.0291(7) 0.0146(6) 0.0044(5) 0.0060(6)
C9 0.0291(7) 0.0551(10) 0.0199(6) 0.0028(6) 0.0006(5) 0.0147(7)
C10 0.0296(7) 0.0402(8) 0.0263(7) -0.0090(6) -0.0052(6) 0.0074(6)
C11 0.0223(6) 0.0244(6) 0.0252(6) -0.0019(5) -0.0022(5) -0.0003(5)
C12 0.0149(5) 0.0165(5) 0.0215(5) 0.0010(4) -0.0014(4) -0.0007(4)
C13 0.0183(5) 0.0211(5) 0.0257(6) -0.0029(5) -0.0023(5) 0.0000(4)
C14 0.0198(6) 0.0256(6) 0.0282(6) -0.0016(5) -0.0057(5) -0.0028(5)
C15 0.0150(5) 0.0256(6) 0.0282(6) 0.0055(5) -0.0016(5) -0.0011(4)
C16 0.0166(5) 0.0214(5) 0.0248(6) 0.0043(4) 0.0019(4) 0.0021(4)
C17 0.0175(5) 0.0181(5) 0.0208(5) 0.0015(4) -0.0005(4) 0.0007(4)
C18 0.0160(5) 0.0203(5) 0.0216(5) -0.0015(4) 0.0015(4) -0.0008(4)
C19 0.0184(5) 0.0206(5) 0.0252(6) 0.0020(4) -0.0006(5) 0.0007(4)
C20 0.0178(5) 0.0238(6) 0.0322(7) -0.0013(5) 0.0010(5) 0.0032(5)
C21 0.0214(6) 0.0257(6) 0.0288(6) -0.0049(5) 0.0059(5) 0.0012(5)
C22 0.0264(6) 0.0286(6) 0.0211(6) -0.0010(5) 0.0031(5) 0.0020(5)
C23 0.0195(6) 0.0277(6) 0.0208(6) -0.0010(5) -0.0011(4) 0.0024(5)
O1 0.0134(4) 0.0354(6) 0.0245(5) -0.0034(4) -0.0041(4) -0.0029(4)
O1A 0.0134(4) 0.0354(6) 0.0245(5) -0.0034(4) -0.0041(4) -0.0029(4)

loop_
_atom_type_symbol
_atom_type_description
_atom_type_scat_dispersion_real
_atom_type_scat_dispersion_imag
_atom_type_scat_source
C C 0.0033 0.0016 'International Tables Vol C Tables 4.2.6.8 and 6.1.1.4'
H H 0.0000 0.0000 'International Tables Vol C Tables 4.2.6.8 and 6.1.1.4'
N N 0.0061 0.0033 'International Tables Vol C Tables 4.2.6.8 and 6.1.1.4'
O O 0.0106 0.0060 'International Tables Vol C Tables 4.2.6.8 and 6.1.1.4'

loop_
_exptl_crystal_face_index_h
_exptl_crystal_face_index_k
_exptl_crystal_face_index_l
_exptl_crystal_face_perp_dist
0.00 0.00 -1.00 0.0590
0.00 0.00 1.00 0.0250
-1.00 0.00 -1.00 0.1260
1.00 0.00 1.00 0.0290
-1.00 -1.00 0.00 0.1580
1.00 1.00 0.00 0.1840
1.00 -1.00 0.00 0.1180
-1.00 1.00 0.00 0.2630
0.00 1.00 0.00 0.2160

loop_
_geom_angle_atom_site_label_1
_geom_angle_atom_site_label_2
_geom_angle_atom_site_label_3
_geom_angle
_geom_angle_site_symmetry_1
_geom_angle_site_symmetry_3
_geom_angle_publ_flag
C5 N1 N2 106.70(9) . . ?
O1 N1 N2 122.52(10) . . ?
O1 N1 C5 130.78(11) . . ?
N1 N2 C18 124.45(10) . . ?
N3 N2 N1 111.52(9) . . ?
N3 N2 C18 124.01(10) . . ?
C4 N3 N2 105.74(10) . . ?
O1A N3 N2 122.7(4) . . ?
O1A N3 C4 131.5(4) . . ?
N3 C4 C5 110.30(10) . . ?
N3 C4 C12 119.54(11) . . ?
C5 C4 C12 130.12(11) . . ?
N1 C5 C4 105.71(10) . . ?
N1 C5 C6 120.28(10) . . ?
C4 C5 C6 133.82(11) . . ?
C7 C6 C5 120.16(11) . . ?
C11 C6 C5 120.81(11) . . ?
C11 C6 C7 118.95(12) . . ?
C6 C7 H7 120.0 . . ?
C8 C7 C6 120.05(13) . . ?
C8 C7 H7 120.0 . . ?
C7 C8 H8 119.6 . . ?
C9 C8 C7 120.74(14) . . ?
C9 C8 H8 119.6 . . ?
C8 C9 H9 120.3 . . ?
C8 C9 C10 119.40(13) . . ?
C10 C9 H9 120.3 . . ?
C9 C10 H10 119.8 . . ?
C9 C10 C11 120.47(14) . . ?
C11 C10 H10 119.8 . . ?
C6 C11 H11 119.8 . . ?
C10 C11 C6 120.38(13) . . ?
C10 C11 H11 119.8 . . ?
C13 C12 C4 119.77(11) . . ?
C17 C12 C4 121.03(11) . . ?
C17 C12 C13 119.16(11) . . ?
C12 C13 H13 119.9 . . ?
C14 C13 C12 120.30(12) . . ?
C14 C13 H13 119.9 . . ?
C13 C14 H14 119.8 . . ?
C13 C14 C15 120.32(12) . . ?
C15 C14 H14 119.8 . . ?
C14 C15 H15 120.2 . . ?
C16 C15 C14 119.61(11) . . ?
C16 C15 H15 120.2 . . ?
C15 C16 H16 119.8 . . ?
C15 C16 C17 120.35(12) . . ?
C17 C16 H16 119.8 . . ?
C12 C17 H17 119.9 . . ?
C16 C17 C12 120.26(12) . . ?
C16 C17 H17 119.9 . . ?
C19 C18 N2 120.17(11) . . ?
C23 C18 N2 118.14(11) . . ?
C23 C18 C19 121.67(12) . . ?
C18 C19 H19 120.7 . . ?
C18 C19 C20 118.66(12) . . ?
C20 C19 H19 120.7 . . ?
C19 C20 H20 119.8 . . ?
C21 C20 C19 120.49(12) . . ?
C21 C20 H20 119.8 . . ?
C20 C21 H21 120.0 . . ?
C22 C21 C20 119.92(12) . . ?
C22 C21 H21 120.0 . . ?
C21 C22 H22 119.7 . . ?
C21 C22 C23 120.50(12) . . ?
C23 C22 H22 119.7 . . ?
C18 C23 C22 118.75(12) . . ?
C18 C23 H23 120.6 . . ?
C22 C23 H23 120.6 . . ?

loop_
_geom_bond_atom_site_label_1
_geom_bond_atom_site_label_2
_geom_bond_distance
_geom_bond_site_symmetry_2
_geom_bond_publ_flag
N1 N2 1.3715(14) . ?
N1 C5 1.3603(15) . ?
N1 O1 1.2635(13) . ?
N2 N3 1.3427(14) . ?
N2 C18 1.4234(15) . ?
N3 C4 1.3379(16) . ?
N3 O1A 1.257(3) . ?
C4 C5 1.4108(16) . ?
C4 C12 1.4735(16) . ?
C5 C6 1.4662(17) . ?
C6 C7 1.3968(17) . ?
C6 C11 1.3961(18) . ?
C7 H7 0.9500 . ?
C7 C8 1.3901(19) . ?
C8 H8 0.9500 . ?
C8 C9 1.383(2) . ?
C9 H9 0.9500 . ?
C9 C10 1.386(2) . ?
C10 H10 0.9500 . ?
C10 C11 1.3879(19) . ?
C11 H11 0.9500 . ?
C12 C13 1.3989(17) . ?
C12 C17 1.3967(17) . ?
C13 H13 0.9500 . ?
C13 C14 1.3898(18) . ?
C14 H14 0.9500 . ?
C14 C15 1.3913(19) . ?
C15 H15 0.9500 . ?
C15 C16 1.3901(19) . ?
C16 H16 0.9500 . ?
C16 C17 1.3917(17) . ?
C17 H17 0.9500 . ?
C18 C19 1.3902(17) . ?
C18 C23 1.3896(17) . ?
C19 H19 0.9500 . ?
C19 C20 1.3911(18) . ?
C20 H20 0.9500 . ?
C20 C21 1.389(2) . ?
C21 H21 0.9500 . ?
C21 C22 1.3884(19) . ?
C22 H22 0.9500 . ?
C22 C23 1.3896(18) . ?
C23 H23 0.9500 . ?

loop_
_geom_hbond_atom_site_label_D
_geom_hbond_atom_site_label_H
_geom_hbond_atom_site_label_A
_geom_hbond_distance_DH
_geom_hbond_distance_HA
_geom_hbond_distance_DA
_geom_hbond_angle_DHA
_geom_hbond_site_symmetry_A
_geom_hbond_publ_flag
C23 H23 O1A 0.95 2.25 2.732(9) 110.5 . yes

loop_
_geom_torsion_atom_site_label_1
_geom_torsion_atom_site_label_2
_geom_torsion_atom_site_label_3
_geom_torsion_atom_site_label_4
_geom_torsion
_geom_torsion_site_symmetry_1
_geom_torsion_site_symmetry_2
_geom_torsion_site_symmetry_3
_geom_torsion_site_symmetry_4
_geom_torsion_publ_flag
N1 N2 N3 C4 -1.24(14) . . . . ?
N1 N2 N3 O1A 175.7(6) . . . . ?
N1 N2 C18 C19 38.48(18) . . . . ?
N1 N2 C18 C23 -143.43(13) . . . . ?
N1 C5 C6 C7 -135.94(12) . . . . ?
N1 C5 C6 C11 40.82(17) . . . . ?
N2 N1 C5 C4 -1.55(12) . . . . ?
N2 N1 C5 C6 174.14(10) . . . . ?
N2 N3 C4 C5 0.21(13) . . . . ?
N2 N3 C4 C12 177.86(10) . . . . ?
N2 C18 C19 C20 178.75(11) . . . . ?
N2 C18 C23 C22 -178.07(12) . . . . ?
N3 N2 C18 C19 -142.98(13) . . . . ?
N3 N2 C18 C23 35.11(18) . . . . ?
N3 C4 C5 N1 0.86(13) . . . . ?
N3 C4 C5 C6 -173.97(12) . . . . ?
N3 C4 C12 C13 25.82(17) . . . . ?
N3 C4 C12 C17 -152.02(12) . . . . ?
C4 C5 C6 C7 38.3(2) . . . . ?
C4 C5 C6 C11 -144.93(14) . . . . ?
C4 C12 C13 C14 -177.66(12) . . . . ?
C4 C12 C17 C16 177.93(11) . . . . ?
C5 N1 N2 N3 1.80(13) . . . . ?
C5 N1 N2 C18 -179.51(11) . . . . ?
C5 C4 C12 C13 -157.06(13) . . . . ?
C5 C4 C12 C17 25.10(19) . . . . ?
C5 C6 C7 C8 177.14(12) . . . . ?
C5 C6 C11 C10 -176.67(12) . . . . ?
C6 C7 C8 C9 -0.5(2) . . . . ?
C7 C6 C11 C10 0.13(19) . . . . ?
C7 C8 C9 C10 0.3(2) . . . . ?
C8 C9 C10 C11 0.2(2) . . . . ?
C9 C10 C11 C6 -0.4(2) . . . . ?
C11 C6 C7 C8 0.32(19) . . . . ?
C12 C4 C5 N1 -176.47(12) . . . . ?
C12 C4 C5 C6 8.7(2) . . . . ?
C12 C13 C14 C15 -0.2(2) . . . . ?
C13 C12 C17 C16 0.08(18) . . . . ?
C13 C14 C15 C16 -0.1(2) . . . . ?
C14 C15 C16 C17 0.44(19) . . . . ?
C15 C16 C17 C12 -0.41(18) . . . . ?
C17 C12 C13 C14 0.23(19) . . . . ?
C18 N2 N3 C4 -179.94(11) . . . . ?
C18 N2 N3 O1A -3.0(6) . . . . ?
C18 C19 C20 C21 -0.45(19) . . . . ?
C19 C18 C23 C22 0.0(2) . . . . ?
C19 C20 C21 C22 -0.5(2) . . . . ?
C20 C21 C22 C23 1.3(2) . . . . ?
C21 C22 C23 C18 -1.0(2) . . . . ?
C23 C18 C19 C20 0.73(19) . . . . ?
O1 N1 N2 N3 -178.63(11) . . . . ?
O1 N1 N2 C18 0.07(19) . . . . ?
O1 N1 C5 C4 178.93(12) . . . . ?
O1 N1 C5 C6 -5.39(19) . . . . ?
O1A N3 C4 C5 -176.4(6) . . . . ?
O1A N3 C4 C12 1.3(7) . . . . ?
